data_2007843
loop_
_publ_author_name
'Vassilios Nastopoulos'
'George Karigiannis'
'Petros Mamos'
'Dionissios Papaioannou'
'Constantin Kavounis'

_publ_section_title
;
 (<i>S</i>)-<i>N</i>-Triphenylmethylpyroglutamyl Fluoride
;
_journal_issue 11
_journal_name_full 'Acta Crystallographica Section C'
_journal_page_first 1718
_journal_page_last 1720
_journal_paper_doi 10.1107/S010827019800729X
_journal_volume 54
_journal_year 1998
_chemical_formula_moiety 'C24 H20 F N O2'
_chemical_formula_sum 'C24 H20 F N O2'
_chemical_formula_weight 373.41
_chemical_name_systematic
;
(S)-5-fluoroformyl-1-triphenylmethylpyrrolid-2-one
;
_space_group_IT_number 1
_symmetry_cell_setting triclinic
_symmetry_space_group_name_Hall 'P 1'
_symmetry_space_group_name_H-M 'P 1'
_audit_creation_method SHELXL97
_cell_angle_alpha 81.329(9)
_cell_angle_beta 84.722(9)
_cell_angle_gamma 68.050(7)
_cell_formula_units_Z 2
_cell_length_a 8.3410(11)
_cell_length_b 9.2516(11)
_cell_length_c 13.522(2)
_cell_measurement_reflns_used 65
_cell_measurement_temperature 293(2)
_cell_measurement_theta_max 18.9
_cell_measurement_theta_min 10.0
_cell_volume 956.0(2)
_computing_cell_refinement DIF4
_computing_data_collection 'DIF4 (Stoe & Cie, 1987a)'
_computing_data_reduction 'REDU4 (Stoe & Cie, 1987b)'
_computing_molecular_graphics 'PLATON (Spek, 1990)'
_computing_publication_material SHELXL97
_computing_structure_refinement 'SHELXL97 (Sheldrick, 1997)'
_computing_structure_solution 'SHELXS86 (Sheldrick, 1990)'
_diffrn_ambient_temperature 293(2)
_diffrn_measured_fraction_theta_full 0.999
_diffrn_measured_fraction_theta_max 0.999
_diffrn_measurement_device_type
;
Philips PW1100 diffractometer (updated by Stoe)
;
_diffrn_measurement_method '\w/2\q scans'
_diffrn_radiation_monochromator graphite
_diffrn_radiation_source 'fine-focus sealed tube'
_diffrn_radiation_type MoK\a
_diffrn_radiation_wavelength 0.71069
_diffrn_reflns_av_R_equivalents 0.000
_diffrn_reflns_av_sigmaI/netI 0.030
_diffrn_reflns_limit_h_max 11
_diffrn_reflns_limit_h_min -11
_diffrn_reflns_limit_k_max 12
_diffrn_reflns_limit_k_min -12
_diffrn_reflns_limit_l_max 18
_diffrn_reflns_limit_l_min 0
_diffrn_reflns_number 4856
_diffrn_reflns_theta_full 28.49
_diffrn_reflns_theta_max 28.49
_diffrn_reflns_theta_min 1.52
_diffrn_standards_decay_% 4.6
_diffrn_standards_interval_time 120
_diffrn_standards_number 3
_exptl_absorpt_coefficient_mu 0.089
_exptl_absorpt_correction_type none
_exptl_crystal_colour colourless
_exptl_crystal_density_diffrn 1.297
_exptl_crystal_density_method 'not measured'
_exptl_crystal_description prism
_exptl_crystal_F_000 392
_exptl_crystal_size_max 0.6
_exptl_crystal_size_mid 0.4
_exptl_crystal_size_min 0.2
_refine_diff_density_max 0.174
_refine_diff_density_min -0.223
_refine_ls_extinction_method none
_refine_ls_goodness_of_fit_ref 1.062
_refine_ls_hydrogen_treatment noref
_refine_ls_matrix_type full
_refine_ls_number_parameters 505
_refine_ls_number_reflns 4856
_refine_ls_number_restraints 3
_refine_ls_restrained_S_all 1.062
_refine_ls_R_factor_all 0.070
_refine_ls_R_factor_gt 0.042
_refine_ls_shift/su_max 0.000
_refine_ls_shift/su_mean 0.000
_refine_ls_structure_factor_coef Fsqd
_refine_ls_weighting_details
;
calc w = 1/[\s^2^(Fo^2^)+(0.0683P)^2^+0.0566P] where P=(Fo^2^+2Fc^2^)/3
;
_refine_ls_weighting_scheme calc
_refine_ls_wR_factor_ref 0.120
_reflns_number_gt 3556
_reflns_number_total 4856
_reflns_threshold_expression I>2\s(I)
_cod_data_source_file na1368.cif
_cod_data_source_block f2-97
_cod_original_cell_volume 956.1(2)
_cod_original_formula_sum 'C24 H20 F1 N1 O2'
_cod_database_code 2007843

loop_
_symmetry_equiv_pos_as_xyz
'x, y, z'

loop_
_atom_site_label
_atom_site_fract_x
_atom_site_fract_y
_atom_site_fract_z
_atom_site_U_iso_or_equiv
_atom_site_adp_type
_atom_site_calc_flag
_atom_site_refinement_flags
_atom_site_occupancy
_atom_site_disorder_assembly
_atom_site_disorder_group
_atom_site_type_symbol
N1A 0.7809(3) 0.9645(3) 0.19051(16) 0.0386(5) Uani d . 1 . . N
C2A 0.7001(4) 0.9379(4) 0.2811(2) 0.0501(7) Uani d . 1 . . C
O1A 0.5769(4) 0.8978(3) 0.29258(19) 0.0729(7) Uani d . 1 . . O
C3A 0.7925(6) 0.9697(5) 0.3619(3) 0.0677(10) Uani d . 1 . . C
H3A1 0.7102 1.0271 0.4108 0.081 Uiso calc R 1 . . H
H3A2 0.8708 0.8722 0.3959 0.081 Uiso calc R 1 . . H
C4A 0.8912(5) 1.0668(5) 0.3069(3) 0.0653(9) Uani d . 1 . . C
H4A1 1.0018 1.0402 0.3365 0.078 Uiso calc R 1 . . H
H4A2 0.8256 1.1781 0.3078 0.078 Uiso calc R 1 . . H
C5A 0.9162(4) 1.0239(3) 0.1997(2) 0.0429(6) Uani d . 1 . . C
H5A 0.9035 1.1167 0.1508 0.052 Uiso calc R 1 . . H
C6A 1.0941(4) 0.9015(4) 0.1906(3) 0.0536(7) Uani d . 1 . . C
O2A 1.1405(3) 0.7646(3) 0.2088(2) 0.0676(7) Uani d . 1 . . O
F1A 1.2083(3) 0.9700(4) 0.1643(3) 0.1129(11) Uani d . 1 . . F
C7A 0.7291(3) 0.9410(3) 0.09281(18) 0.0334(5) Uani d . 1 . . C
C8A 0.8790(3) 0.9349(3) 0.01485(18) 0.0342(5) Uani d . 1 . . C
C9A 0.8964(3) 1.0761(3) -0.0291(2) 0.0429(6) Uani d . 1 . . C
H9A 0.8146 1.1712 -0.0136 0.051 Uiso calc R 1 . . H
C10A 1.0331(4) 1.0763(4) -0.0951(2) 0.0523(7) Uani d . 1 . . C
H10A 1.0434 1.1709 -0.1226 0.063 Uiso calc R 1 . . H
C11A 1.1540(4) 0.9367(4) -0.1204(2) 0.0560(8) Uani d . 1 . . C
H11A 1.2481 0.9364 -0.1631 0.067 Uiso calc R 1 . . H
C12A 1.1343(4) 0.7984(4) -0.0821(2) 0.0545(7) Uani d . 1 . . C
H12A 1.2129 0.7044 -0.1013 0.065 Uiso calc R 1 . . H
C13A 0.9986(4) 0.7968(3) -0.0150(2) 0.0429(6) Uani d . 1 . . C
H13A 0.9878 0.7015 0.0104 0.051 Uiso calc R 1 . . H
C14A 0.6990(3) 0.7827(3) 0.1083(2) 0.0370(5) Uani d . 1 . . C
C15A 0.5580(3) 0.7669(3) 0.0712(2) 0.0417(6) Uani d . 1 . . C
H15A 0.4777 0.8527 0.0350 0.050 Uiso calc R 1 . . H
C16A 0.5360(4) 0.6231(4) 0.0878(2) 0.0507(7) Uani d . 1 . . C
H16A 0.4398 0.6144 0.0633 0.061 Uiso calc R 1 . . H
C17A 0.6540(4) 0.4940(3) 0.1398(2) 0.0523(7) Uani d . 1 . . C
H17A 0.6385 0.3983 0.1503 0.063 Uiso calc R 1 . . H
C18A 0.7960(5) 0.5080(4) 0.1764(3) 0.0564(8) Uani d . 1 . . C
H18A 0.8773 0.4213 0.2114 0.068 Uiso calc R 1 . . H
C19A 0.8176(4) 0.6513(3) 0.1610(2) 0.0477(6) Uani d . 1 . . C
H19A 0.9133 0.6597 0.1863 0.057 Uiso calc R 1 . . H
C20A 0.5655(3) 1.0804(3) 0.0567(2) 0.0402(6) Uani d . 1 . . C
C21A 0.5194(4) 1.1010(4) -0.0423(2) 0.0495(7) Uani d . 1 . . C
H21A 0.5885 1.0311 -0.0855 0.059 Uiso calc R 1 . . H
C22A 0.3723(4) 1.2241(4) -0.0778(3) 0.0631(9) Uani d . 1 . . C
H22A 0.3427 1.2352 -0.1439 0.076 Uiso calc R 1 . . H
C23A 0.2701(5) 1.3298(4) -0.0146(4) 0.0729(11) Uani d . 1 . . C
H23A 0.1717 1.4126 -0.0379 0.087 Uiso calc R 1 . . H
C24A 0.3146(5) 1.3117(4) 0.0815(4) 0.0720(11) Uani d . 1 . . C
H24A 0.2462 1.3835 0.1238 0.086 Uiso calc R 1 . . H
C25A 0.4601(4) 1.1884(4) 0.1184(3) 0.0521(7) Uani d . 1 . . C
H25A 0.4872 1.1781 0.1849 0.063 Uiso calc R 1 . . H
N1B 0.5814(3) 0.4777(2) 0.53333(16) 0.0381(5) Uani d . 1 . . N
C2B 0.5443(3) 0.4669(3) 0.4381(2) 0.0408(6) Uani d . 1 . . C
O1B 0.6085(3) 0.3507(3) 0.39618(16) 0.0530(5) Uani d . 1 . . O
C3B 0.4129(5) 0.6222(4) 0.3976(3) 0.0646(9) Uani d . 1 . . C
H3B1 0.4482 0.6568 0.3307 0.078 Uiso calc R 1 . . H
H3B2 0.3008 0.6140 0.3949 0.078 Uiso calc R 1 . . H
C4B 0.4047(5) 0.7352(4) 0.4687(3) 0.0638(9) Uani d . 1 . . C
H4B1 0.2860 0.8031 0.4815 0.077 Uiso calc R 1 . . H
H4B2 0.4711 0.7997 0.4417 0.077 Uiso calc R 1 . . H
C5B 0.4831(4) 0.6308(3) 0.5649(2) 0.0440(6) Uani d . 1 . . C
H5B 0.5597 0.6715 0.5928 0.053 Uiso calc R 1 . . H
C6B 0.3371(5) 0.6299(4) 0.6379(3) 0.0628(9) Uani d . 1 . . C
O2B 0.2669(4) 0.5383(4) 0.6510(3) 0.0927(10) Uani d . 1 . . O
F1B 0.2795(4) 0.7567(4) 0.6838(3) 0.1232(12) Uani d . 1 . . F
C7B 0.7336(3) 0.3561(3) 0.58546(18) 0.0359(5) Uani d . 1 . . C
C8B 0.7590(3) 0.4154(3) 0.68193(19) 0.0379(5) Uani d . 1 . . C
C9B 0.8935(4) 0.4654(3) 0.6925(2) 0.0415(6) Uani d . 1 . . C
H9B 0.9740 0.4637 0.6399 0.050 Uiso calc R 1 . . H
C10B 0.9092(4) 0.5176(3) 0.7806(2) 0.0485(7) Uani d . 1 . . C
H10B 1.0004 0.5501 0.7865 0.058 Uiso calc R 1 . . H
C11B 0.7913(4) 0.5220(4) 0.8596(2) 0.0498(7) Uani d . 1 . . C
H11B 0.8011 0.5591 0.9181 0.060 Uiso calc R 1 . . H
C12B 0.6586(4) 0.4706(4) 0.8507(2) 0.0492(7) Uani d . 1 . . C
H12B 0.5783 0.4733 0.9035 0.059 Uiso calc R 1 . . H
C13B 0.6440(4) 0.4153(3) 0.7639(2) 0.0460(6) Uani d . 1 . . C
H13B 0.5563 0.3773 0.7600 0.055 Uiso calc R 1 . . H
C14B 0.6995(4) 0.2020(3) 0.6187(2) 0.0399(5) Uani d . 1 . . C
C15B 0.5506(4) 0.1827(3) 0.5988(2) 0.0469(7) Uani d . 1 . . C
H15B 0.4679 0.2624 0.5599 0.056 Uiso calc R 1 . . H
C16B 0.5220(5) 0.0451(4) 0.6361(3) 0.0621(9) Uani d . 1 . . C
H16B 0.4210 0.0334 0.6215 0.075 Uiso calc R 1 . . H
C17B 0.6421(6) -0.0734(4) 0.6943(3) 0.0661(9) Uani d . 1 . . C
H17B 0.6229 -0.1652 0.7189 0.079 Uiso calc R 1 . . H
C18B 0.7903(6) -0.0551(4) 0.7159(3) 0.0654(10) Uani d . 1 . . C
H18B 0.8725 -0.1354 0.7547 0.078 Uiso calc R 1 . . H
C19B 0.8182(5) 0.0820(3) 0.6802(2) 0.0513(7) Uani d . 1 . . C
H19B 0.9173 0.0946 0.6973 0.062 Uiso calc R 1 . . H
C20B 0.8935(3) 0.3381(3) 0.51234(19) 0.0387(5) Uani d . 1 . . C
C21B 0.9069(4) 0.4727(4) 0.4564(2) 0.0486(7) Uani d . 1 . . C
H21B 0.8175 0.5691 0.4607 0.058 Uiso calc R 1 . . H
C22B 1.0506(4) 0.4661(4) 0.3946(2) 0.0573(8) Uani d . 1 . . C
H22B 1.0561 0.5574 0.3575 0.069 Uiso calc R 1 . . H
C23B 1.1843(4) 0.3262(5) 0.3877(3) 0.0611(9) Uani d . 1 . . C
H23B 1.2818 0.3222 0.3472 0.073 Uiso calc R 1 . . H
C24B 1.1734(4) 0.1923(4) 0.4409(3) 0.0613(9) Uani d . 1 . . C
H24B 1.2635 0.0966 0.4358 0.074 Uiso calc R 1 . . H
C25B 1.0284(4) 0.1976(3) 0.5028(2) 0.0495(7) Uani d . 1 . . C
H25B 1.0227 0.1052 0.5382 0.059 Uiso calc R 1 . . H

loop_
_atom_site_aniso_label
_atom_site_aniso_U_11
_atom_site_aniso_U_22
_atom_site_aniso_U_33
_atom_site_aniso_U_12
_atom_site_aniso_U_13
_atom_site_aniso_U_23
N1A 0.0404(11) 0.0439(11) 0.0332(11) -0.0180(9) 0.0034(9) -0.0062(9)
C2A 0.0658(19) 0.0490(15) 0.0360(14) -0.0244(14) 0.0116(13) -0.0056(12)
O1A 0.0908(18) 0.0906(18) 0.0542(14) -0.0575(16) 0.0278(13) -0.0142(12)
C3A 0.100(3) 0.070(2) 0.0377(16) -0.035(2) 0.0024(17) -0.0138(15)
C4A 0.073(2) 0.075(2) 0.0565(19) -0.0301(19) 0.0031(17) -0.0306(17)
C5A 0.0475(15) 0.0433(14) 0.0427(14) -0.0199(12) -0.0017(11) -0.0109(11)
C6A 0.0413(15) 0.070(2) 0.0543(17) -0.0214(15) -0.0011(13) -0.0187(15)
O2A 0.0515(13) 0.0649(16) 0.0746(17) -0.0048(11) -0.0151(12) -0.0098(12)
F1A 0.0548(13) 0.109(2) 0.186(3) -0.0431(14) 0.0185(16) -0.030(2)
C7A 0.0329(12) 0.0335(12) 0.0322(12) -0.0114(10) 0.0000(9) -0.0020(9)
C8A 0.0341(12) 0.0400(12) 0.0287(11) -0.0149(10) -0.0004(9) -0.0016(10)
C9A 0.0421(14) 0.0424(14) 0.0424(14) -0.0161(12) 0.0015(11) -0.0001(11)
C10A 0.0548(17) 0.0621(19) 0.0452(16) -0.0321(15) 0.0021(13) 0.0032(13)
C11A 0.0450(16) 0.081(2) 0.0443(16) -0.0285(16) 0.0109(13) -0.0071(15)
C12A 0.0459(16) 0.0641(19) 0.0467(17) -0.0112(14) 0.0085(13) -0.0167(14)
C13A 0.0443(14) 0.0451(14) 0.0390(14) -0.0161(12) 0.0003(11) -0.0067(11)
C14A 0.0401(13) 0.0376(12) 0.0343(12) -0.0170(10) 0.0038(10) -0.0037(10)
C15A 0.0382(13) 0.0446(14) 0.0425(14) -0.0153(11) 0.0028(11) -0.0078(11)
C16A 0.0500(16) 0.0603(17) 0.0541(17) -0.0316(15) 0.0067(13) -0.0188(14)
C17A 0.069(2) 0.0439(16) 0.0528(17) -0.0325(15) 0.0026(15) -0.0055(13)
C18A 0.068(2) 0.0421(15) 0.0597(19) -0.0244(15) -0.0106(15) 0.0065(13)
C19A 0.0545(16) 0.0424(14) 0.0496(16) -0.0236(13) -0.0099(13) 0.0050(12)
C20A 0.0347(12) 0.0370(13) 0.0506(15) -0.0174(10) -0.0004(11) 0.0002(11)
C21A 0.0428(15) 0.0534(16) 0.0516(17) -0.0195(13) -0.0056(12) 0.0030(13)
C22A 0.0520(18) 0.064(2) 0.074(2) -0.0278(17) -0.0246(17) 0.0189(17)
C23A 0.0475(18) 0.0517(19) 0.110(3) -0.0093(15) -0.021(2) 0.006(2)
C24A 0.0505(19) 0.0494(18) 0.108(3) -0.0047(15) 0.000(2) -0.0219(19)
C25A 0.0433(15) 0.0456(15) 0.0657(19) -0.0120(12) 0.0001(13) -0.0142(13)
N1B 0.0386(11) 0.0335(10) 0.0372(11) -0.0095(9) 0.0034(9) -0.0016(8)
C2B 0.0372(13) 0.0437(14) 0.0378(13) -0.0130(11) -0.0025(10) 0.0017(11)
O1B 0.0575(12) 0.0567(12) 0.0415(11) -0.0151(10) -0.0042(9) -0.0105(9)
C3B 0.063(2) 0.0580(19) 0.064(2) -0.0134(16) -0.0195(17) 0.0081(16)
C4B 0.0603(19) 0.0419(16) 0.067(2) -0.0036(14) 0.0157(16) 0.0081(14)
C5B 0.0398(14) 0.0371(13) 0.0522(16) -0.0123(11) 0.0082(12) -0.0076(11)
C6B 0.0556(18) 0.066(2) 0.0497(18) -0.0063(17) 0.0161(15) -0.0093(16)
O2B 0.0617(16) 0.097(2) 0.111(3) -0.0336(16) 0.0315(16) 0.0033(18)
F1B 0.122(2) 0.115(2) 0.108(2) -0.0068(19) 0.0453(18) -0.0618(18)
C7B 0.0391(13) 0.0357(12) 0.0310(12) -0.0129(10) -0.0004(10) -0.0012(10)
C8B 0.0441(14) 0.0361(13) 0.0343(12) -0.0166(11) 0.0003(10) -0.0032(10)
C9B 0.0443(14) 0.0433(14) 0.0383(13) -0.0188(12) 0.0030(11) -0.0045(11)
C10B 0.0547(17) 0.0497(16) 0.0504(17) -0.0287(14) -0.0024(13) -0.0089(13)
C11B 0.0624(18) 0.0517(16) 0.0385(15) -0.0221(14) -0.0030(13) -0.0110(12)
C12B 0.0560(17) 0.0596(17) 0.0352(14) -0.0263(15) 0.0079(12) -0.0075(12)
C13B 0.0532(16) 0.0528(16) 0.0380(14) -0.0271(13) 0.0042(12) -0.0069(12)
C14B 0.0537(15) 0.0338(12) 0.0335(12) -0.0181(11) -0.0012(11) -0.0029(10)
C15B 0.0567(17) 0.0444(15) 0.0450(15) -0.0260(13) -0.0079(13) 0.0017(12)
C16B 0.078(2) 0.0600(19) 0.061(2) -0.0415(18) -0.0060(17) -0.0016(16)
C17B 0.101(3) 0.0478(17) 0.060(2) -0.0426(19) -0.0139(19) 0.0078(15)
C18B 0.096(3) 0.0423(16) 0.058(2) -0.0262(17) -0.0242(19) 0.0088(14)
C19B 0.0682(19) 0.0434(15) 0.0461(16) -0.0239(14) -0.0169(14) 0.0012(12)
C20B 0.0416(13) 0.0441(14) 0.0299(12) -0.0144(11) -0.0017(10) -0.0062(10)
C21B 0.0416(14) 0.0497(16) 0.0451(16) -0.0107(12) 0.0037(12) 0.0029(12)
C22B 0.0500(17) 0.076(2) 0.0454(16) -0.0285(16) 0.0038(13) 0.0057(15)
C23B 0.0419(16) 0.091(3) 0.0537(18) -0.0251(17) 0.0084(13) -0.0217(17)
C24B 0.0424(15) 0.065(2) 0.075(2) -0.0118(15) 0.0052(15) -0.0297(18)
C25B 0.0454(15) 0.0444(15) 0.0563(17) -0.0107(12) -0.0030(13) -0.0131(13)

loop_
_atom_type_symbol
_atom_type_description
_atom_type_scat_dispersion_real
_atom_type_scat_dispersion_imag
_atom_type_scat_source
C C 0.0033 0.0016 'International Tables Vol C Tables 4.2.6.8 and 6.1.1.4'
H H 0.0000 0.0000 'International Tables Vol C Tables 4.2.6.8 and 6.1.1.4'
F F 0.0171 0.0103 'International Tables Vol C Tables 4.2.6.8 and 6.1.1.4'
N N 0.0061 0.0033 'International Tables Vol C Tables 4.2.6.8 and 6.1.1.4'
O O 0.0106 0.0060 'International Tables Vol C Tables 4.2.6.8 and 6.1.1.4'

loop_
_geom_angle_atom_site_label_1
_geom_angle_atom_site_label_2
_geom_angle_atom_site_label_3
_geom_angle
_geom_angle_publ_flag
C2A N1A C5A 112.7(2) ?
C2A N1A C7A 123.5(2) ?
C5A N1A C7A 123.8(2) ?
O1A C2A N1A 125.4(3) yes
O1A C2A C3A 126.9(3) yes
N1A C2A C3A 107.7(3) ?
C4A C3A C2A 104.7(3) ?
C4A C3A H3A1 110.8 ?
C2A C3A H3A1 110.8 ?
C4A C3A H3A2 110.8 ?
C2A C3A H3A2 110.8 ?
H3A1 C3A H3A2 108.9 ?
C3A C4A C5A 104.1(3) ?
C3A C4A H4A1 110.9 ?
C5A C4A H4A1 110.9 ?
C3A C4A H4A2 110.9 ?
C5A C4A H4A2 110.9 ?
H4A1 C4A H4A2 109.0 ?
N1A C5A C6A 112.6(2) ?
N1A C5A C4A 104.7(2) ?
C6A C5A C4A 107.3(3) ?
N1A C5A H5A 110.7 ?
C6A C5A H5A 110.7 ?
C4A C5A H5A 110.7 ?
O2A C6A F1A 120.2(3) yes
O2A C6A C5A 129.7(3) yes
F1A C6A C5A 109.9(3) yes
N1A C7A C20A 110.2(2) ?
N1A C7A C8A 107.76(19) ?
C20A C7A C8A 108.45(19) ?
N1A C7A C14A 107.87(19) ?
C20A C7A C14A 111.7(2) ?
C8A C7A C14A 110.70(19) ?
C13A C8A C9A 117.3(2) ?
C13A C8A C7A 123.6(2) ?
C9A C8A C7A 119.1(2) ?
C10A C9A C8A 121.2(3) ?
C10A C9A H9A 119.4 ?
C8A C9A H9A 119.4 ?
C11A C10A C9A 120.2(3) ?
C11A C10A H10A 119.9 ?
C9A C10A H10A 119.9 ?
C12A C11A C10A 119.4(3) ?
C12A C11A H11A 120.3 ?
C10A C11A H11A 120.3 ?
C11A C12A C13A 120.9(3) ?
C11A C12A H12A 119.6 ?
C13A C12A H12A 119.6 ?
C8A C13A C12A 121.0(3) ?
C8A C13A H13A 119.5 ?
C12A C13A H13A 119.5 ?
C15A C14A C19A 118.2(2) ?
C15A C14A C7A 122.5(2) ?
C19A C14A C7A 119.3(2) ?
C14A C15A C16A 120.3(3) ?
C14A C15A H15A 119.8 ?
C16A C15A H15A 119.8 ?
C17A C16A C15A 121.0(3) ?
C17A C16A H16A 119.5 ?
C15A C16A H16A 119.5 ?
C16A C17A C18A 119.2(3) ?
C16A C17A H17A 120.4 ?
C18A C17A H17A 120.4 ?
C17A C18A C19A 120.0(3) ?
C17A C18A H18A 120.0 ?
C19A C18A H18A 120.0 ?
C18A C19A C14A 121.3(3) ?
C18A C19A H19A 119.4 ?
C14A C19A H19A 119.4 ?
C25A C20A C21A 117.5(3) ?
C25A C20A C7A 123.2(3) ?
C21A C20A C7A 119.3(2) ?
C22A C21A C20A 121.3(3) ?
C22A C21A H21A 119.4 ?
C20A C21A H21A 119.4 ?
C23A C22A C21A 119.8(4) ?
C23A C22A H22A 120.1 ?
C21A C22A H22A 120.1 ?
C24A C23A C22A 119.4(3) ?
C24A C23A H23A 120.3 ?
C22A C23A H23A 120.3 ?
C23A C24A C25A 121.4(4) ?
C23A C24A H24A 119.3 ?
C25A C24A H24A 119.3 ?
C20A C25A C24A 120.5(3) ?
C20A C25A H25A 119.7 ?
C24A C25A H25A 119.7 ?
C2B N1B C5B 112.5(2) ?
C2B N1B C7B 121.3(2) ?
C5B N1B C7B 124.9(2) ?
O1B C2B N1B 124.6(2) yes
O1B C2B C3B 127.1(3) yes
N1B C2B C3B 108.3(3) ?
C4B C3B C2B 105.7(3) ?
C4B C3B H3B1 110.6 ?
C2B C3B H3B1 110.6 ?
C4B C3B H3B2 110.6 ?
C2B C3B H3B2 110.6 ?
H3B1 C3B H3B2 108.7 ?
C3B C4B C5B 104.8(3) ?
C3B C4B H4B1 110.8 ?
C5B C4B H4B1 110.8 ?
C3B C4B H4B2 110.8 ?
C5B C4B H4B2 110.8 ?
H4B1 C4B H4B2 108.9 ?
N1B C5B C6B 113.1(2) ?
N1B C5B C4B 104.7(2) ?
C6B C5B C4B 107.8(3) ?
N1B C5B H5B 110.4 ?
C6B C5B H5B 110.4 ?
C4B C5B H5B 110.4 ?
O2B C6B F1B 120.8(3) yes
O2B C6B C5B 127.7(3) yes
F1B C6B C5B 111.3(3) yes
N1B C7B C8B 108.8(2) ?
N1B C7B C14B 110.5(2) ?
C8B C7B C14B 106.82(19) ?
N1B C7B C20B 106.60(19) ?
C8B C7B C20B 109.7(2) ?
C14B C7B C20B 114.4(2) ?
C9B C8B C13B 117.8(2) ?
C9B C8B C7B 123.4(2) ?
C13B C8B C7B 118.8(2) ?
C10B C9B C8B 120.7(2) ?
C10B C9B H9B 119.6 ?
C8B C9B H9B 119.6 ?
C11B C10B C9B 120.8(3) ?
C11B C10B H10B 119.6 ?
C9B C10B H10B 119.6 ?
C12B C11B C10B 119.1(3) ?
C12B C11B H11B 120.5 ?
C10B C11B H11B 120.5 ?
C11B C12B C13B 120.5(3) ?
C11B C12B H12B 119.7 ?
C13B C12B H12B 119.7 ?
C12B C13B C8B 121.0(3) ?
C12B C13B H13B 119.5 ?
C8B C13B H13B 119.5 ?
C15B C14B C19B 118.0(2) ?
C15B C14B C7B 123.3(2) ?
C19B C14B C7B 118.4(2) ?
C14B C15B C16B 120.8(3) ?
C14B C15B H15B 119.6 ?
C16B C15B H15B 119.6 ?
C17B C16B C15B 120.4(3) ?
C17B C16B H16B 119.8 ?
C15B C16B H16B 119.8 ?
C18B C17B C16B 119.5(3) ?
C18B C17B H17B 120.2 ?
C16B C17B H17B 120.2 ?
C17B C18B C19B 120.3(3) ?
C17B C18B H18B 119.8 ?
C19B C18B H18B 119.8 ?
C18B C19B C14B 120.9(3) ?
C18B C19B H19B 119.6 ?
C14B C19B H19B 119.6 ?
C25B C20B C21B 117.3(3) ?
C25B C20B C7B 124.1(2) ?
C21B C20B C7B 118.4(2) ?
C22B C21B C20B 121.4(3) ?
C22B C21B H21B 119.3 ?
C20B C21B H21B 119.3 ?
C23B C22B C21B 120.4(3) ?
C23B C22B H22B 119.8 ?
C21B C22B H22B 119.8 ?
C24B C23B C22B 119.4(3) ?
C24B C23B H23B 120.3 ?
C22B C23B H23B 120.3 ?
C23B C24B C25B 120.6(3) ?
C23B C24B H24B 119.7 ?
C25B C24B H24B 119.7 ?
C20B C25B C24B 120.9(3) ?
C20B C25B H25B 119.6 ?
C24B C25B H25B 119.6 ?

loop_
_geom_bond_atom_site_label_1
_geom_bond_atom_site_label_2
_geom_bond_site_symmetry_2
_geom_bond_distance
_geom_bond_publ_flag
N1A C2A . 1.377(4) yes
N1A C5A . 1.450(3) ?
N1A C7A . 1.497(3) ?
C2A O1A . 1.207(4) yes
C2A C3A . 1.516(5) ?
C3A C4A . 1.509(6) ?
C3A H3A1 . 0.9700 ?
C3A H3A2 . 0.9700 ?
C4A C5A . 1.535(4) ?
C4A H4A1 . 0.9700 ?
C4A H4A2 . 0.9700 ?
C5A C6A . 1.500(4) ?
C5A H5A . 0.9800 ?
C6A O2A . 1.171(4) yes
C6A F1A . 1.325(4) yes
C7A C20A . 1.543(3) ?
C7A C8A . 1.549(3) ?
C7A C14A . 1.556(3) ?
C8A C13A . 1.386(4) ?
C8A C9A . 1.405(4) ?
C9A C10A . 1.381(4) ?
C9A H9A . 0.9300 ?
C10A C11A . 1.377(5) ?
C10A H10A . 0.9300 ?
C11A C12A . 1.369(5) ?
C11A H11A . 0.9300 ?
C12A C13A . 1.388(4) ?
C12A H12A . 0.9300 ?
C13A H13A . 0.9300 ?
C14A C15A . 1.384(4) ?
C14A C19A . 1.391(4) ?
C15A C16A . 1.393(4) ?
C15A H15A . 0.9300 ?
C16A C17A . 1.373(5) ?
C16A H16A . 0.9300 ?
C17A C18A . 1.381(5) ?
C17A H17A . 0.9300 ?
C18A C19A . 1.386(4) ?
C18A H18A . 0.9300 ?
C19A H19A . 0.9300 ?
C20A C25A . 1.387(4) ?
C20A C21A . 1.392(4) ?
C21A C22A . 1.390(4) ?
C21A H21A . 0.9300 ?
C22A C23A . 1.381(6) ?
C22A H22A . 0.9300 ?
C23A C24A . 1.354(6) ?
C23A H23A . 0.9300 ?
C24A C25A . 1.388(5) ?
C24A H24A . 0.9300 ?
C25A H25A . 0.9300 ?
N1B C2B . 1.378(3) yes
N1B C5B . 1.452(3) ?
N1B C7B . 1.494(3) ?
C2B O1B . 1.209(3) yes
C2B C3B . 1.504(4) ?
C3B C4B . 1.503(5) ?
C3B H3B1 . 0.9700 ?
C3B H3B2 . 0.9700 ?
C4B C5B . 1.535(5) ?
C4B H4B1 . 0.9700 ?
C4B H4B2 . 0.9700 ?
C5B C6B . 1.497(4) ?
C5B H5B . 0.9800 ?
C6B O2B . 1.183(5) yes
C6B F1B . 1.317(4) yes
C7B C8B . 1.549(3) ?
C7B C14B . 1.550(3) ?
C7B C20B . 1.558(4) ?
C8B C9B . 1.390(4) ?
C8B C13B . 1.398(4) ?
C9B C10B . 1.385(4) ?
C9B H9B . 0.9300 ?
C10B C11B . 1.379(4) ?
C10B H10B . 0.9300 ?
C11B C12B . 1.378(4) ?
C11B H11B . 0.9300 ?
C12B C13B . 1.382(4) ?
C12B H12B . 0.9300 ?
C13B H13B . 0.9300 ?
C14B C15B . 1.375(4) ?
C14B C19B . 1.398(4) ?
C15B C16B . 1.394(4) ?
C15B H15B . 0.9300 ?
C16B C17B . 1.374(5) ?
C16B H16B . 0.9300 ?
C17B C18B . 1.371(6) ?
C17B H17B . 0.9300 ?
C18B C19B . 1.383(4) ?
C18B H18B . 0.9300 ?
C19B H19B . 0.9300 ?
C20B C25B . 1.379(4) ?
C20B C21B . 1.393(4) ?
C21B C22B . 1.384(4) ?
C21B H21B . 0.9300 ?
C22B C23B . 1.366(5) ?
C22B H22B . 0.9300 ?
C23B C24B . 1.365(6) ?
C23B H23B . 0.9300 ?
C24B C25B . 1.396(5) ?
C24B H24B . 0.9300 ?
C25B H25B . 0.9300 ?

loop_
_geom_torsion_atom_site_label_1
_geom_torsion_atom_site_label_2
_geom_torsion_atom_site_label_3
_geom_torsion_atom_site_label_4
_geom_torsion
_geom_torsion_publ_flag
C5A N1A C2A O1A 175.2(3) ?
C7A N1A C2A O1A -2.4(5) ?
C5A N1A C2A C3A -4.2(3) ?
C7A N1A C2A C3A 178.2(3) ?
O1A C2A C3A C4A -161.0(4) ?
N1A C2A C3A C4A 18.4(4) ?
C2A C3A C4A C5A -24.5(4) ?
C2A N1A C5A C6A 104.7(3) ?
C7A N1A C5A C6A -77.7(3) ?
C2A N1A C5A C4A -11.5(3) ?
C7A N1A C5A C4A 166.1(3) ?
C3A C4A C5A N1A 22.2(4) ?
C3A C4A C5A C6A -97.7(3) ?
N1A C5A C6A O2A -27.1(5) yes
C4A C5A C6A O2A 87.6(4) ?
N1A C5A C6A F1A 158.1(3) yes
C4A C5A C6A F1A -87.2(4) ?
C2A N1A C7A C20A 78.1(3) ?
C5A N1A C7A C20A -99.2(3) ?
C2A N1A C7A C8A -163.7(2) ?
C5A N1A C7A C8A 18.9(3) yes
C2A N1A C7A C14A -44.1(3) ?
C5A N1A C7A C14A 138.5(2) ?
N1A C7A C8A C13A 101.1(3) ?
C20A C7A C8A C13A -139.5(2) ?
C14A C7A C8A C13A -16.6(3) ?
N1A C7A C8A C9A -79.1(3) ?
C20A C7A C8A C9A 40.3(3) ?
C14A C7A C8A C9A 163.2(2) ?
C13A C8A C9A C10A -3.6(4) ?
C7A C8A C9A C10A 176.6(2) ?
C8A C9A C10A C11A 1.1(4) ?
C9A C10A C11A C12A 2.1(5) ?
C10A C11A C12A C13A -2.8(5) ?
C9A C8A C13A C12A 2.9(4) ?
C7A C8A C13A C12A -177.3(3) ?
C11A C12A C13A C8A 0.3(5) ?
N1A C7A C14A C15A 135.6(2) ?
C20A C7A C14A C15A 14.3(3) ?
C8A C7A C14A C15A -106.7(3) ?
N1A C7A C14A C19A -44.6(3) ?
C20A C7A C14A C19A -165.9(2) ?
C8A C7A C14A C19A 73.1(3) ?
C19A C14A C15A C16A 0.8(4) ?
C7A C14A C15A C16A -179.4(2) ?
C14A C15A C16A C17A -0.9(4) ?
C15A C16A C17A C18A 0.3(5) ?
C16A C17A C18A C19A 0.4(5) ?
C17A C18A C19A C14A -0.5(5) ?
C15A C14A C19A C18A -0.1(4) ?
C7A C14A C19A C18A -179.9(3) ?
N1A C7A C20A C25A -15.1(3) ?
C8A C7A C20A C25A -132.8(3) ?
C14A C7A C20A C25A 104.9(3) ?
N1A C7A C20A C21A 164.8(2) ?
C8A C7A C20A C21A 47.1(3) ?
C14A C7A C20A C21A -75.2(3) ?
C25A C20A C21A C22A -0.7(4) ?
C7A C20A C21A C22A 179.4(3) ?
C20A C21A C22A C23A 0.8(5) ?
C21A C22A C23A C24A -0.2(5) ?
C22A C23A C24A C25A -0.5(6) ?
C21A C20A C25A C24A 0.0(4) ?
C7A C20A C25A C24A 179.9(3) ?
C23A C24A C25A C20A 0.6(5) ?
C5B N1B C2B O1B -179.2(3) ?
C7B N1B C2B O1B 13.2(4) ?
C5B N1B C2B C3B 0.8(3) ?
C7B N1B C2B C3B -166.7(3) ?
O1B C2B C3B C4B -168.2(3) ?
N1B C2B C3B C4B 11.8(3) ?
C2B C3B C4B C5B -18.8(4) ?
C2B N1B C5B C6B 104.3(3) ?
C7B N1B C5B C6B -88.7(3) ?
C2B N1B C5B C4B -12.8(3) ?
C7B N1B C5B C4B 154.3(2) ?
C3B C4B C5B N1B 19.2(3) ?
C3B C4B C5B C6B -101.5(3) ?
N1B C5B C6B O2B -21.9(5) yes
C4B C5B C6B O2B 93.3(5) ?
N1B C5B C6B F1B 163.9(3) yes
C4B C5B C6B F1B -80.8(4) ?
C2B N1B C7B C8B 170.2(2) ?
C5B N1B C7B C8B 4.3(3) yes
C2B N1B C7B C14B -72.8(3) ?
C5B N1B C7B C14B 121.3(2) ?
C2B N1B C7B C20B 52.0(3) ?
C5B N1B C7B C20B -113.9(2) ?
N1B C7B C8B C9B -107.7(3) ?
C14B C7B C8B C9B 133.0(3) ?
C20B C7B C8B C9B 8.5(3) ?
N1B C7B C8B C13B 74.0(3) ?
C14B C7B C8B C13B -45.2(3) ?
C20B C7B C8B C13B -169.7(2) ?
C13B C8B C9B C10B -1.9(4) ?
C7B C8B C9B C10B 179.8(3) ?
C8B C9B C10B C11B -0.3(4) ?
C9B C10B C11B C12B 1.2(5) ?
C10B C11B C12B C13B 0.1(5) ?
C11B C12B C13B C8B -2.4(5) ?
C9B C8B C13B C12B 3.3(4) ?
C7B C8B C13B C12B -178.4(3) ?
N1B C7B C14B C15B 1.9(3) ?
C8B C7B C14B C15B 120.1(3) ?
C20B C7B C14B C15B -118.3(3) ?
N1B C7B C14B C19B -171.7(2) ?
C8B C7B C14B C19B -53.5(3) ?
C20B C7B C14B C19B 68.0(3) ?
C19B C14B C15B C16B -2.1(4) ?
C7B C14B C15B C16B -175.8(3) ?
C14B C15B C16B C17B 0.5(5) ?
C15B C16B C17B C18B 0.2(6) ?
C16B C17B C18B C19B 0.7(6) ?
C17B C18B C19B C14B -2.3(5) ?
C15B C14B C19B C18B 3.0(5) ?
C7B C14B C19B C18B 177.0(3) ?
N1B C7B C20B C25B -144.0(3) ?
C8B C7B C20B C25B 98.4(3) ?
C14B C7B C20B C25B -21.5(4) ?
N1B C7B C20B C21B 39.5(3) ?
C8B C7B C20B C21B -78.1(3) ?
C14B C7B C20B C21B 162.0(2) ?
C25B C20B C21B C22B -0.6(4) ?
C7B C20B C21B C22B 176.1(3) ?
C20B C21B C22B C23B -0.6(5) ?
C21B C22B C23B C24B 1.3(5) ?
C22B C23B C24B C25B -0.8(5) ?
C21B C20B C25B C24B 1.2(4) ?
C7B C20B C25B C24B -175.4(3) ?
C23B C24B C25B C20B -0.5(5) ?

loop_
_cod_related_entry_id
_cod_related_entry_database
_cod_related_entry_code
1 ChemSpider 9999535
